data_7062270
loop_
_publ_author_name
'Das, Akash'
'Saha, Moumita'
'Mandal, Subrata'
'Das, Sanjib'
'Das Saha, Krishna'
'Mondal, Tapan K.'

_publ_section_title
;
 New palladium(ii) and platinum(ii) complexes with an ONS donor
 azo-thioether pincer ligand: synthesis, characterization, protein binding
 study and in vitro cytotoxicity
;
_journal_issue 10
_journal_name_full 'New Journal of Chemistry'
_journal_page_first 4931
_journal_page_last 4943
_journal_paper_doi 10.1039/D3NJ00334E
_journal_volume 47
_journal_year 2023
_chemical_formula_sum 'C14 H12 Cl2 N2 O Pd S'
_chemical_formula_weight 433.62
_space_group_crystal_system triclinic
_space_group_IT_number 2
_space_group_name_Hall '-P 1'
_space_group_name_H-M_alt 'P -1'
_atom_sites_solution_hydrogens geom
_audit_creation_method SHELXL-2016/6
_audit_update_record
;
2022-06-13 deposited with the CCDC.	2023-02-06 downloaded from the CCDC.
;
_cell_angle_alpha 101.126(2)
_cell_angle_beta 103.873(2)
_cell_angle_gamma 98.613(2)
_cell_formula_units_Z 2
_cell_length_a 7.4987(6)
_cell_length_b 9.4330(7)
_cell_length_c 11.6092(9)
_cell_measurement_reflns_used 8214
_cell_measurement_temperature 293(2)
_cell_measurement_theta_max 22.00
_cell_measurement_theta_min 2.25
_cell_volume 765.50(10)
_computing_structure_refinement 'SHELXL-2016/6 (Sheldrick, 2016)'
_computing_structure_solution 'SHELXT 2014/5 (Sheldrick, 2014)'
_diffrn_ambient_temperature 293(2)
_diffrn_measured_fraction_theta_full 0.989
_diffrn_measured_fraction_theta_max 0.988
_diffrn_measurement_device_type 'Bruker AXS D8 Quest CMOS diffractometer'
_diffrn_measurement_method 'omega and phi scans'
_diffrn_radiation_type MoK\a
_diffrn_radiation_wavelength 0.71073
_diffrn_reflns_av_R_equivalents 0.1186
_diffrn_reflns_av_unetI/netI 0.0460
_diffrn_reflns_Laue_measured_fraction_full 0.989
_diffrn_reflns_Laue_measured_fraction_max 0.988
_diffrn_reflns_limit_h_max 9
_diffrn_reflns_limit_h_min -9
_diffrn_reflns_limit_k_max 12
_diffrn_reflns_limit_k_min -12
_diffrn_reflns_limit_l_max 14
_diffrn_reflns_limit_l_min -14
_diffrn_reflns_number 26000
_diffrn_reflns_point_group_measured_fraction_full 0.989
_diffrn_reflns_point_group_measured_fraction_max 0.988
_diffrn_reflns_theta_full 25.242
_diffrn_reflns_theta_max 27.217
_diffrn_reflns_theta_min 2.554
_diffrn_source 'sealed tube X-ray source'
_exptl_absorpt_coefficient_mu 1.695
_exptl_absorpt_correction_T_max 0.826
_exptl_absorpt_correction_T_min 0.625
_exptl_absorpt_correction_type multi-scan
_exptl_absorpt_process_details Sadabs
_exptl_crystal_colour red
_exptl_crystal_density_diffrn 1.881
_exptl_crystal_description block
_exptl_crystal_F_000 428
_exptl_crystal_size_max 0.14
_exptl_crystal_size_mid 0.11
_exptl_crystal_size_min 0.08
_refine_diff_density_max 0.826
_refine_diff_density_min -0.729
_refine_diff_density_rms 0.077
_refine_ls_extinction_method none
_refine_ls_goodness_of_fit_ref 1.094
_refine_ls_hydrogen_treatment constr
_refine_ls_matrix_type full
_refine_ls_number_parameters 190
_refine_ls_number_reflns 3376
_refine_ls_number_restraints 0
_refine_ls_restrained_S_all 1.094
_refine_ls_R_factor_all 0.0285
_refine_ls_R_factor_gt 0.0278
_refine_ls_shift/su_max 0.001
_refine_ls_shift/su_mean 0.000
_refine_ls_structure_factor_coef Fsqd
_refine_ls_weighting_details 'w=1/[\s^2^(Fo^2^)+(0.0271P)^2^+0.3772P] where P=(Fo^2^+2Fc^2^)/3'
_refine_ls_weighting_scheme calc
_refine_ls_wR_factor_gt 0.0748
_refine_ls_wR_factor_ref 0.0758
_reflns_Friedel_coverage 0.000
_reflns_number_gt 3297
_reflns_number_total 3376
_reflns_threshold_expression 'I > 2\s(I)'
_cod_data_source_file d3nj00334e2.cif
_cod_data_source_block shelx
_cod_depositor_comments 'Adding full bibliography for 7062270--7062271.cif.'
_cod_database_code 7062270
_shelx_shelxl_version_number 2016/6
_shelx_space_group_comment
;
The symmetry employed for this shelxl refinement is uniquely defined
by the following loop, which should always be used as a source of
symmetry information in preference to the above space-group names.
They are only intended as comments.
;

loop_
_space_group_symop_operation_xyz
'x, y, z'
'-x, -y, -z'

loop_
_atom_site_label
_atom_site_type_symbol
_atom_site_fract_x
_atom_site_fract_y
_atom_site_fract_z
_atom_site_U_iso_or_equiv
_atom_site_adp_type
_atom_site_occupancy
_atom_site_site_symmetry_order
_atom_site_calc_flag
_atom_site_refinement_flags_posn
_atom_site_refinement_flags_adp
_atom_site_refinement_flags_occupancy
_atom_site_disorder_assembly
_atom_site_disorder_group
Pd1 Pd 0.60741(2) 0.62889(2) 0.31497(2) 0.03339(8) Uani 1 1 d . . . . .
Cl1 Cl 0.48169(11) 0.74887(8) 0.16891(6) 0.05089(17) Uani 1 1 d . . . . .
Cl2 Cl 0.83550(14) 0.83255(9) 0.97279(6) 0.0657(2) Uani 1 1 d . . . . .
S1 S 0.61337(9) 0.44384(7) 0.16349(6) 0.03932(14) Uani 1 1 d . . . . .
O1 O 0.6063(3) 0.7973(2) 0.44842(17) 0.0439(4) Uani 1 1 d . . . . .
N1 N 0.7108(3) 0.5133(2) 0.43086(18) 0.0331(4) Uani 1 1 d . . . . .
N2 N 0.7464(3) 0.5472(2) 0.54648(18) 0.0346(4) Uani 1 1 d . . . . .
C1 C 0.6641(3) 0.7981(2) 0.5627(2) 0.0357(5) Uani 1 1 d . . . . .
C2 C 0.6644(4) 0.9276(3) 0.6499(2) 0.0428(5) Uani 1 1 d . . . . .
H2 H 0.627070 1.007609 0.622205 0.051 Uiso 1 1 calc R U . . .
C3 C 0.7173(4) 0.9378(3) 0.7722(2) 0.0446(6) Uani 1 1 d . . . . .
H3 H 0.716096 1.023729 0.826670 0.054 Uiso 1 1 calc R U . . .
C4 C 0.7739(3) 0.8179(3) 0.8161(2) 0.0413(5) Uani 1 1 d . . . . .
C5 C 0.7778(3) 0.6929(3) 0.7388(2) 0.0387(5) Uani 1 1 d . . . . .
H5 H 0.814875 0.614749 0.769771 0.046 Uiso 1 1 calc R U . . .
C6 C 0.7260(3) 0.6787(2) 0.6100(2) 0.0340(4) Uani 1 1 d . . . . .
C7 C 0.7433(3) 0.3699(2) 0.3803(2) 0.0357(5) Uani 1 1 d . . . . .
C8 C 0.8008(4) 0.2747(3) 0.4515(3) 0.0458(6) Uani 1 1 d . . . . .
H8 H 0.819924 0.301079 0.535607 0.055 Uiso 1 1 calc R U . . .
C9 C 0.8298(4) 0.1392(3) 0.3960(3) 0.0526(7) Uani 1 1 d . . . . .
H9 H 0.869718 0.075202 0.443719 0.063 Uiso 1 1 calc R U . . .
C10 C 0.8003(4) 0.0981(3) 0.2711(3) 0.0543(7) Uani 1 1 d . . . . .
H10 H 0.822084 0.007599 0.235434 0.065 Uiso 1 1 calc R U . . .
C11 C 0.7389(4) 0.1909(3) 0.1992(3) 0.0493(6) Uani 1 1 d . . . . .
H11 H 0.716237 0.162563 0.114862 0.059 Uiso 1 1 calc R U . . .
C12 C 0.7106(3) 0.3285(3) 0.2542(2) 0.0386(5) Uani 1 1 d . . . . .
C13 C 0.8051(4) 0.5095(3) 0.1035(2) 0.0480(6) Uani 1 1 d . . . . .
H13A H 0.849152 0.424806 0.067052 0.058 Uiso 1 1 calc R U . . .
H13B H 0.756643 0.556916 0.038966 0.058 Uiso 1 1 calc R U . . .
C14 C 0.9705(4) 0.6164(3) 0.1962(3) 0.0525(6) Uani 1 1 d . . . . .
H14A H 1.064295 0.645009 0.156816 0.079 Uiso 1 1 calc R U . . .
H14B H 0.929798 0.702279 0.231289 0.079 Uiso 1 1 calc R U . . .
H14C H 1.022492 0.569905 0.259431 0.079 Uiso 1 1 calc R U . . .

loop_
_atom_site_aniso_label
_atom_site_aniso_U_11
_atom_site_aniso_U_22
_atom_site_aniso_U_33
_atom_site_aniso_U_23
_atom_site_aniso_U_13
_atom_site_aniso_U_12
Pd1 0.03831(12) 0.02632(11) 0.03444(12) 0.00551(8) 0.00950(8) 0.00646(7)
Cl1 0.0685(4) 0.0411(3) 0.0416(3) 0.0116(3) 0.0074(3) 0.0172(3)
Cl2 0.1007(6) 0.0504(4) 0.0359(3) 0.0068(3) 0.0143(4) -0.0032(4)
S1 0.0421(3) 0.0328(3) 0.0365(3) 0.0007(2) 0.0074(2) 0.0034(2)
O1 0.0627(11) 0.0331(8) 0.0393(9) 0.0103(7) 0.0134(8) 0.0191(8)
N1 0.0333(9) 0.0259(9) 0.0400(10) 0.0065(8) 0.0115(8) 0.0050(7)
N2 0.0367(9) 0.0286(9) 0.0385(10) 0.0087(8) 0.0109(8) 0.0053(7)
C1 0.0399(11) 0.0288(10) 0.0389(11) 0.0067(9) 0.0134(9) 0.0067(8)
C2 0.0545(14) 0.0313(11) 0.0446(13) 0.0067(10) 0.0160(11) 0.0139(10)
C3 0.0531(14) 0.0331(12) 0.0446(13) -0.0015(10) 0.0164(11) 0.0086(10)
C4 0.0448(12) 0.0399(12) 0.0365(11) 0.0079(10) 0.0120(10) 0.0004(10)
C5 0.0426(12) 0.0334(11) 0.0394(12) 0.0110(10) 0.0107(10) 0.0040(9)
C6 0.0349(10) 0.0286(10) 0.0387(11) 0.0069(9) 0.0126(9) 0.0046(8)
C7 0.0346(10) 0.0258(10) 0.0453(12) 0.0049(9) 0.0124(9) 0.0045(8)
C8 0.0503(13) 0.0333(12) 0.0551(15) 0.0123(11) 0.0145(12) 0.0104(10)
C9 0.0551(15) 0.0318(12) 0.077(2) 0.0168(13) 0.0233(14) 0.0143(11)
C10 0.0548(15) 0.0259(11) 0.082(2) 0.0027(13) 0.0278(15) 0.0083(10)
C11 0.0522(14) 0.0316(12) 0.0587(16) -0.0045(12) 0.0210(13) 0.0027(10)
C12 0.0392(11) 0.0269(10) 0.0478(13) 0.0045(10) 0.0141(10) 0.0032(8)
C13 0.0556(15) 0.0507(15) 0.0384(12) 0.0105(11) 0.0161(11) 0.0081(12)
C14 0.0467(14) 0.0526(16) 0.0563(16) 0.0124(13) 0.0147(12) 0.0044(12)

loop_
_atom_type_symbol
_atom_type_description
_atom_type_scat_dispersion_real
_atom_type_scat_dispersion_imag
_atom_type_scat_source
C C 0.0033 0.0016 'International Tables Vol C Tables 4.2.6.8 and 6.1.1.4'
H H 0.0000 0.0000 'International Tables Vol C Tables 4.2.6.8 and 6.1.1.4'
Cl Cl 0.1484 0.1585 'International Tables Vol C Tables 4.2.6.8 and 6.1.1.4'
N N 0.0061 0.0033 'International Tables Vol C Tables 4.2.6.8 and 6.1.1.4'
O O 0.0106 0.0060 'International Tables Vol C Tables 4.2.6.8 and 6.1.1.4'
Pd Pd -0.9988 1.0072 'International Tables Vol C Tables 4.2.6.8 and 6.1.1.4'
S S 0.1246 0.1234 'International Tables Vol C Tables 4.2.6.8 and 6.1.1.4'

loop_
_geom_angle_atom_site_label_1
_geom_angle_atom_site_label_2
_geom_angle_atom_site_label_3
_geom_angle
_geom_angle_site_symmetry_1
_geom_angle_site_symmetry_3
_geom_angle_publ_flag
N1 Pd1 O1 93.06(8) . . ?
N1 Pd1 S1 87.71(6) . . ?
O1 Pd1 S1 178.54(6) . . ?
N1 Pd1 Cl1 175.99(6) . . ?
O1 Pd1 Cl1 90.84(5) . . ?
S1 Pd1 Cl1 88.41(3) . . ?
C12 S1 C13 102.64(12) . . ?
C12 S1 Pd1 98.10(9) . . ?
C13 S1 Pd1 106.66(9) . . ?
C1 O1 Pd1 122.72(16) . . ?
N2 N1 C7 114.6(2) . . ?
N2 N1 Pd1 127.66(16) . . ?
C7 N1 Pd1 117.66(16) . . ?
N1 N2 C6 122.7(2) . . ?
O1 C1 C2 117.6(2) . . ?
O1 C1 C6 125.5(2) . . ?
C2 C1 C6 116.9(2) . . ?
C3 C2 C1 122.1(2) . . ?
C3 C2 H2 118.9 . . ?
C1 C2 H2 118.9 . . ?
C2 C3 C4 119.9(2) . . ?
C2 C3 H3 120.1 . . ?
C4 C3 H3 120.1 . . ?
C5 C4 C3 121.0(2) . . ?
C5 C4 Cl2 120.2(2) . . ?
C3 C4 Cl2 118.8(2) . . ?
C4 C5 C6 120.8(2) . . ?
C4 C5 H5 119.6 . . ?
C6 C5 H5 119.6 . . ?
N2 C6 C5 112.6(2) . . ?
N2 C6 C1 128.1(2) . . ?
C5 C6 C1 119.3(2) . . ?
C8 C7 C12 120.1(2) . . ?
C8 C7 N1 122.8(2) . . ?
C12 C7 N1 117.1(2) . . ?
C7 C8 C9 119.3(3) . . ?
C7 C8 H8 120.4 . . ?
C9 C8 H8 120.4 . . ?
C10 C9 C8 121.0(3) . . ?
C10 C9 H9 119.5 . . ?
C8 C9 H9 119.5 . . ?
C11 C10 C9 120.1(2) . . ?
C11 C10 H10 119.9 . . ?
C9 C10 H10 119.9 . . ?
C10 C11 C12 119.4(3) . . ?
C10 C11 H11 120.3 . . ?
C12 C11 H11 120.3 . . ?
C7 C12 C11 120.1(2) . . ?
C7 C12 S1 119.25(18) . . ?
C11 C12 S1 120.4(2) . . ?
C14 C13 S1 115.14(19) . . ?
C14 C13 H13A 108.5 . . ?
S1 C13 H13A 108.5 . . ?
C14 C13 H13B 108.5 . . ?
S1 C13 H13B 108.5 . . ?
H13A C13 H13B 107.5 . . ?
C13 C14 H14A 109.5 . . ?
C13 C14 H14B 109.5 . . ?
H14A C14 H14B 109.5 . . ?
C13 C14 H14C 109.5 . . ?
H14A C14 H14C 109.5 . . ?
H14B C14 H14C 109.5 . . ?

loop_
_geom_bond_atom_site_label_1
_geom_bond_atom_site_label_2
_geom_bond_distance
_geom_bond_site_symmetry_2
_geom_bond_publ_flag
Pd1 N1 1.979(2) . ?
Pd1 O1 1.9960(18) . ?
Pd1 S1 2.2401(6) . ?
Pd1 Cl1 2.3106(7) . ?
Cl2 C4 1.738(3) . ?
S1 C12 1.771(3) . ?
S1 C13 1.821(3) . ?
O1 C1 1.291(3) . ?
N1 N2 1.270(3) . ?
N1 C7 1.448(3) . ?
N2 C6 1.365(3) . ?
C1 C2 1.428(3) . ?
C1 C6 1.435(3) . ?
C2 C3 1.359(4) . ?
C2 H2 0.9300 . ?
C3 C4 1.408(4) . ?
C3 H3 0.9300 . ?
C4 C5 1.346(4) . ?
C5 C6 1.426(3) . ?
C5 H5 0.9300 . ?
C7 C8 1.380(4) . ?
C7 C12 1.391(4) . ?
C8 C9 1.389(4) . ?
C8 H8 0.9300 . ?
C9 C10 1.381(5) . ?
C9 H9 0.9300 . ?
C10 C11 1.375(4) . ?
C10 H10 0.9300 . ?
C11 C12 1.402(3) . ?
C11 H11 0.9300 . ?
C13 C14 1.510(4) . ?
C13 H13A 0.9700 . ?
C13 H13B 0.9700 . ?
C14 H14A 0.9600 . ?
C14 H14B 0.9600 . ?
C14 H14C 0.9600 . ?
